data_2010339
loop_
_publ_author_name
'Irngartinger, H.'
'Strack, S.'

_publ_section_title
;
 Dimethyl cubane-1,4-dicarboxylate
;
_journal_issue 12
_journal_name_full 'Acta Crystallographica Section C'
_journal_page_first 2017
_journal_page_last 2019
_journal_paper_doi 10.1107/S0108270194004634
_journal_volume 50
_journal_year 1994
_chemical_formula_sum 'C12 H12 O4'
_chemical_formula_weight 220
_space_group_IT_number 12
_symmetry_cell_setting monoclinic
_symmetry_space_group_name_Hall '-C 2y'
_symmetry_space_group_name_H-M 'C 1 2/m 1'
_atom_type_scat_source 'IntTabIV Table'
_cell_angle_alpha 90.
_cell_angle_beta 92.120(10)
_cell_angle_gamma 90.
_cell_formula_units_Z 2
_cell_length_a 13.580(2)
_cell_length_b 6.4370(10)
_cell_length_c 5.8950(10)
_cell_measurement_reflns_used 25
_cell_measurement_temperature 293
_cell_measurement_theta_max 20
_cell_measurement_theta_min 10
_cell_volume 514.96(14)
_diffrn_measurement_device 'Enraf-Nonius CAD-4'
_diffrn_measurement_method \w/2\q
_diffrn_radiation_type MoK\a
_diffrn_radiation_wavelength 0.71073
_diffrn_reflns_av_R_equivalents 0.011
_diffrn_reflns_limit_h_max 17
_diffrn_reflns_limit_h_min 0
_diffrn_reflns_limit_k_max 8
_diffrn_reflns_limit_k_min 0
_diffrn_reflns_limit_l_max 7
_diffrn_reflns_limit_l_min -7
_diffrn_reflns_number 698
_diffrn_reflns_theta_max 28
_diffrn_standards_decay_% 0.1
_diffrn_standards_interval_time 60
_diffrn_standards_number 3
_exptl_absorpt_coefficient_mu 0.101
_exptl_absorpt_correction_type none
_exptl_crystal_colour colourless
_exptl_crystal_density_diffrn 1.42
_exptl_crystal_description 'irregular pyramids'
_exptl_crystal_size_max 0.45
_exptl_crystal_size_mid 0.45
_exptl_crystal_size_min 0.25
_refine_diff_density_max 0.20
_refine_diff_density_min -0.36
_refine_ls_goodness_of_fit_obs 2.79
_refine_ls_hydrogen_treatment refall
_refine_ls_number_parameters 60
_refine_ls_number_reflns 528
_refine_ls_R_factor_obs 0.049
_refine_ls_shift/esd_max <0.01
_refine_ls_structure_factor_coef Fsqd
_refine_ls_weighting_details 'w = 1/\s(F~o~)^2^'
_refine_ls_weighting_scheme calc
_refine_ls_wR_factor_obs 0.059
_reflns_number_observed 528
_reflns_number_total 671
_reflns_observed_criterion I>=2.5\s(I)
_cod_data_source_file se1048.cif
_cod_data_source_block se1048a
_cod_depositor_comments
;
The following automatic conversions were performed:

'_refine_ls_weighting_scheme' value '1/\s(F~o~)^2^' was changed to
'calc'. New tag '_refine_ls_weighting_details' was created. The value
of the new tag was set to 'w = 1/\s(F~o~)^2^'.

Automatic conversion script
Id: cif_fix_values 3143 2015-03-26 13:38:13Z robertas 
;
_cod_original_cell_volume 515.0(2)
_cod_original_sg_symbol_H-M 'C 2/m'
_cod_database_code 2010339

loop_
_symmetry_equiv_pos_as_xyz
x,y,z
x,-y,z
-x,-y,-z
-x,y,-z
1/2+x,1/2+y,z
1/2+x,1/2-y,z
1/2-x,1/2-y,-z
1/2-x,1/2+y,-z

loop_
_atom_site_label
_atom_site_fract_x
_atom_site_fract_y
_atom_site_fract_z
_atom_site_U_iso_or_equiv
O1 .72860(10) .0 -.0582(3) .0550(10)
O2 .78270(10) .0 .3044(2) .0480(10)
C1 .90180(10) .0 .0334(3) .0380(10)
C2 .97690(10) .1710(3) .1187(2) .0450(10)
C3 .94910(10) .0 -.2030(4) .0440(10)
C4 .79550(10) .0 .0807(3) .0370(10)
C5 .6830(2) .0 .3772(4) .0580(10)
H2 .9580(10) .295(3) .202(3) .050(5)
H3 .916(2) .0 -.348(4) .055(7)
H51 .683(4) .0 .538(8) .154(17)
H52 .654(2) .120(5) .344(4) .128(10)

loop_
_geom_angle_atom_site_label_1
_geom_angle_atom_site_label_2
_geom_angle_atom_site_label_3
_geom_angle
_geom_angle_publ_flag
O1 C4 O2 123.5(2) yes
O1 C4 C1 126.2(2) yes
O2 C4 C1 110.4(2) yes
C1 C2 C2" 89.50(10) yes
C1 C2 C3" 90.60(10) yes
C1 C3 C2" 89.80(10) yes
C2 C1 C3 90.10(10) yes
C2 C1 C4 124.50(10) yes
C2 C1 C2' 89.00(10) yes
C2 C2" C3 90.60(10) yes
C2 C3" C2' 89.80(10) yes
C3 C1 C4 127.3(2) yes
C4 O2 C5 116.9(2) yes
O2 C5 H51 110(3) no
O2 C5 H52 111(2) no
C1 C2 H2 124.0(10) no
C1 C3 H3 127(2) no
C2" C2 H2 125.0(10) no
C2" C3 H3 124.0(10) no
C3" C2 H2 127.0(10) no

loop_
_geom_bond_atom_site_label_1
_geom_bond_atom_site_label_2
_geom_bond_site_symmetry_1
_geom_bond_site_symmetry_2
_geom_bond_distance
_geom_bond_publ_flag
O1 C4 . . 1.199(2) yes
O2 C4 . . 1.336(2) yes
O2 C5 . . 1.436(3) yes
C1 C2 . . 1.570(2) yes
C1 C3 . . 1.556(3) yes
C1 C4 . . 1.481(3) yes
C2 C2" . . 1.555(2) yes
C2 C3" . . 1.559(2) yes
C2 H2 . . 0.97(2) no
C3 H3 . . 0.95(2) no
C5 H51 . . 0.95(5) no
C5 H52 . . 0.89(3) no

loop_
_geom_contact_atom_site_label_1
_geom_contact_atom_site_label_2
_geom_contact_distance
_geom_contact_publ_flag
O1 C3 3.143(3) yes
O1 C5 2.663(3) yes
C4 C3" 3.517(3) yes
O2 C2 3.095(2) yes
